data_2015692
loop_
_publ_author_name
'Rodrigues, V. H.'
'Costa, M. M. R. R.'
'Matos Gomes, E. de'
'Nogueira, E.'
'Belslsey, M. S'

_publ_section_title
;
 <small>L</small>-Phenylalanine--4-nitrophenol (1/1)
;
_journal_coeditor_code GD3062
_journal_issue 12
_journal_name_full 'Acta Crystallographica Section C'
_journal_page_first o699
_journal_page_last o701
_journal_paper_doi 10.1107/S0108270106049018
_journal_volume 62
_journal_year 2006
_chemical_formula_iupac 'C9 H11 N O2, C6 H5 N O3'
_chemical_formula_moiety 'C9 H11 N O2, C6 H5 N O3'
_chemical_formula_sum 'C15 H16 N2 O5'
_chemical_formula_weight 304.30
_chemical_name_common 'L-Phenylalanine--4-nitrophenol (1/1)'
_chemical_name_systematic
;
(2S)-2-ammonio-3-phenylpropanoate--4-nitrophenol (1/1)
;
_space_group_IT_number 4
_symmetry_cell_setting monoclinic
_symmetry_space_group_name_Hall 'P 2yb'
_symmetry_space_group_name_H-M 'P 1 21 1'
_atom_sites_solution_hydrogens geom
_atom_sites_solution_primary direct
_atom_sites_solution_secondary difmap
_audit_creation_method SHELXL-97
_cell_angle_alpha 90.00
_cell_angle_beta 94.59(10)
_cell_angle_gamma 90.00
_cell_formula_units_Z 2
_cell_length_a 5.8327(2)
_cell_length_b 7.0099(9)
_cell_length_c 17.8751(4)
_cell_measurement_reflns_used 25
_cell_measurement_temperature 295(2)
_cell_measurement_theta_max 26.56
_cell_measurement_theta_min 18.67
_cell_volume 728.51(14)
_computing_cell_refinement 'CAD-4 Software'
_computing_data_collection 'CAD-4 Software (Enraf--Nonius, 1989)'
_computing_data_reduction 'PLATON (Spek, 2003)'
_computing_molecular_graphics 'ORTEPII (Johnson, 1976)'
_computing_publication_material SHELXL97
_computing_structure_refinement 'SHELXL97 (Sheldrick, 1997)'
_computing_structure_solution 'SHELXS97 (Sheldrick, 1997)'
_diffrn_ambient_temperature 295(2)
_diffrn_measured_fraction_theta_full 0.999
_diffrn_measured_fraction_theta_max 0.999
_diffrn_measurement_device_type 'Enraf--Nonius CAD-4'
_diffrn_measurement_method 'Profile data from \w--2\q'
_diffrn_radiation_monochromator graphite
_diffrn_radiation_source 'fine-focus sealed tube'
_diffrn_radiation_type CuK\a
_diffrn_radiation_wavelength 1.54184
_diffrn_reflns_av_R_equivalents 0.0241
_diffrn_reflns_av_sigmaI/netI 0.0097
_diffrn_reflns_limit_h_max 7
_diffrn_reflns_limit_h_min -7
_diffrn_reflns_limit_k_max 8
_diffrn_reflns_limit_k_min -8
_diffrn_reflns_limit_l_max 22
_diffrn_reflns_limit_l_min 0
_diffrn_reflns_number 2983
_diffrn_reflns_theta_full 72.44
_diffrn_reflns_theta_max 72.44
_diffrn_reflns_theta_min 4.96
_diffrn_standards_decay_% 4
_diffrn_standards_interval_time 180
_diffrn_standards_number 3
_exptl_absorpt_coefficient_mu 0.885
_exptl_absorpt_correction_T_max 0.86
_exptl_absorpt_correction_T_min 0.72
_exptl_absorpt_correction_type psi-scan
_exptl_absorpt_process_details '(North <i>et al.</i>,  1968)'
_exptl_crystal_colour 'clear colourless'
_exptl_crystal_density_diffrn 1.387
_exptl_crystal_density_method 'not measured'
_exptl_crystal_description rod
_exptl_crystal_F_000 320
_exptl_crystal_size_max 0.34
_exptl_crystal_size_mid 0.171
_exptl_crystal_size_min 0.170
_refine_diff_density_max 0.197
_refine_diff_density_min -0.231
_refine_ls_abs_structure_details 'Flack (1983), 1320 Friedel pairs'
_refine_ls_abs_structure_Flack -0.2(2)
_refine_ls_extinction_coef 0.018(2)
_refine_ls_extinction_expression Fc^*^=kFc[1+0.001xFc^2^\l^3^/sin(2\q)]^-1/4^
_refine_ls_extinction_method SHELXL97
_refine_ls_goodness_of_fit_ref 1.167
_refine_ls_hydrogen_treatment constr
_refine_ls_matrix_type full
_refine_ls_number_parameters 202
_refine_ls_number_reflns 2894
_refine_ls_number_restraints 1
_refine_ls_restrained_S_all 1.167
_refine_ls_R_factor_all 0.0486
_refine_ls_R_factor_gt 0.0423
_refine_ls_shift/su_max 0.000
_refine_ls_shift/su_mean 0.000
_refine_ls_structure_factor_coef Fsqd
_refine_ls_weighting_details 'calc w=1/[\s^2^(Fo^2^)+(0.0909P)^2^+0.1548P] where P=(Fo^2^+2Fc^2^)/3'
_refine_ls_weighting_scheme calc
_refine_ls_wR_factor_gt 0.1226
_refine_ls_wR_factor_ref 0.1397
_reflns_number_gt 2770
_reflns_number_total 2894
_reflns_threshold_expression I>2\s(I)
_cod_data_source_file gd3062.cif
_cod_data_source_block I
_cod_original_sg_symbol_Hall P_2yb
_cod_original_sg_symbol_H-M 'P 21'
_cod_database_code 2015692
_cod_database_fobs_code 2015692

loop_
_symmetry_equiv_pos_as_xyz
'x, y, z'
'-x, y+1/2, -z'

loop_
_atom_site_type_symbol
_atom_site_label
_atom_site_fract_x
_atom_site_fract_y
_atom_site_fract_z
_atom_site_U_iso_or_equiv
_atom_site_adp_type
_atom_site_calc_flag
_atom_site_refinement_flags
_atom_site_occupancy
O O1 -0.2825(2) 0.7639(2) 0.45893(9) 0.0372(4) Uani d . 1
O O2 -0.1545(2) 0.5043(2) 0.40292(8) 0.0375(4) Uani d . 1
C C1 -0.1269(3) 0.6604(3) 0.43587(10) 0.0279(4) Uani d . 1
C C2 0.1199(3) 0.7345(3) 0.45020(10) 0.0273(4) Uani d . 1
H H2 0.1439 0.7728 0.5030 0.033 Uiso calc R 1
N N1 0.2852(3) 0.5779(3) 0.43657(10) 0.0308(4) Uani d . 1
H H1A 0.2710 0.4850 0.4698 0.046 Uiso calc R 1
H H1B 0.4281 0.6233 0.4414 0.046 Uiso calc R 1
H H1C 0.2549 0.5322 0.3904 0.046 Uiso calc R 1
C C3 0.1629(3) 0.9091(3) 0.40118(12) 0.0327(4) Uani d . 1
H H3A 0.0707 1.0146 0.4170 0.039 Uiso calc R 1
H H3B 0.3233 0.9458 0.4097 0.039 Uiso calc R 1
C C4 0.1078(4) 0.8773(3) 0.31796(11) 0.0301(4) Uani d . 1
C C5 -0.1050(4) 0.9318(3) 0.28386(13) 0.0364(5) Uani d . 1
H H5 -0.2147 0.9847 0.3126 0.044 Uiso calc R 1
C C6 -0.1545(4) 0.9077(4) 0.20751(14) 0.0430(5) Uani d . 1
H H6 -0.2975 0.9441 0.1853 0.052 Uiso calc R 1
C C7 0.0068(5) 0.8299(4) 0.16408(13) 0.0435(5) Uani d . 1
H H7 -0.0262 0.8151 0.1126 0.052 Uiso calc R 1
C C8 0.2178(4) 0.7743(4) 0.19757(13) 0.0421(5) Uani d . 1
H H8 0.3265 0.7205 0.1686 0.051 Uiso calc R 1
C C9 0.2685(4) 0.7982(3) 0.27410(12) 0.0352(5) Uani d . 1
H H9 0.4113 0.7608 0.2961 0.042 Uiso calc R 1
O O3 0.4867(3) 0.3450(3) 0.32340(9) 0.0422(4) Uani d . 1
H H3 0.6051 0.3842 0.3461 0.063 Uiso calc R 1
C C10 0.5145(4) 0.3399(3) 0.24837(11) 0.0325(5) Uani d . 1
C C11 0.7123(4) 0.4079(4) 0.21995(13) 0.0388(5) Uani d . 1
H H11 0.8290 0.4614 0.2518 0.047 Uiso calc R 1
C C12 0.7349(4) 0.3956(4) 0.14368(14) 0.0434(5) Uani d . 1
H H12 0.8682 0.4381 0.1237 0.052 Uiso calc R 1
C C13 0.5574(5) 0.3195(4) 0.09767(13) 0.0431(5) Uani d . 1
N N2 0.5863(6) 0.3064(5) 0.01739(14) 0.0678(8) Uani d . 1
O O4 0.7756(6) 0.3292(8) -0.00318(16) 0.1207(16) Uani d . 1
O O5 0.4196(6) 0.2717(7) -0.02521(13) 0.1035(12) Uani d . 1
C C14 0.3574(4) 0.2539(4) 0.12497(14) 0.0448(6) Uani d . 1
H H14 0.2395 0.2040 0.0927 0.054 Uiso calc R 1
C C15 0.3358(4) 0.2639(4) 0.20120(13) 0.0387(5) Uani d . 1
H H15 0.2027 0.2201 0.2210 0.046 Uiso calc R 1

loop_
_atom_site_aniso_label
_atom_site_aniso_U_11
_atom_site_aniso_U_22
_atom_site_aniso_U_33
_atom_site_aniso_U_12
_atom_site_aniso_U_13
_atom_site_aniso_U_23
O1 0.0221(6) 0.0489(9) 0.0410(8) 0.0024(6) 0.0045(5) -0.0029(7)
O2 0.0318(7) 0.0420(8) 0.0376(8) -0.0051(7) -0.0035(6) -0.0039(7)
C1 0.0228(8) 0.0367(10) 0.0235(8) -0.0013(8) -0.0018(6) 0.0038(8)
C2 0.0203(8) 0.0356(10) 0.0258(8) 0.0000(7) 0.0005(6) -0.0017(7)
N1 0.0220(7) 0.0371(8) 0.0330(8) 0.0017(7) 0.0006(6) -0.0009(7)
C3 0.0280(9) 0.0339(10) 0.0359(10) -0.0035(8) 0.0006(8) -0.0018(8)
C4 0.0287(9) 0.0300(9) 0.0316(10) -0.0021(7) 0.0036(7) 0.0048(8)
C5 0.0280(10) 0.0412(11) 0.0402(11) 0.0024(8) 0.0043(8) 0.0063(9)
C6 0.0353(11) 0.0500(13) 0.0422(12) -0.0038(10) -0.0062(9) 0.0102(10)
C7 0.0535(13) 0.0446(12) 0.0319(10) -0.0102(11) -0.0001(9) 0.0040(9)
C8 0.0481(13) 0.0427(12) 0.0369(11) 0.0017(10) 0.0120(9) 0.0015(10)
C9 0.0296(10) 0.0389(11) 0.0376(10) 0.0033(8) 0.0056(8) 0.0046(9)
O3 0.0372(8) 0.0555(10) 0.0337(8) -0.0049(7) 0.0023(6) -0.0079(7)
C10 0.0312(10) 0.0338(11) 0.0322(10) 0.0009(8) 0.0003(8) -0.0023(8)
C11 0.0345(11) 0.0419(12) 0.0393(11) -0.0042(9) -0.0006(9) -0.0059(9)
C12 0.0420(12) 0.0491(13) 0.0400(12) -0.0050(10) 0.0091(9) -0.0002(10)
C13 0.0549(13) 0.0433(12) 0.0313(11) 0.0000(11) 0.0035(9) -0.0001(9)
N2 0.090(2) 0.0775(19) 0.0361(12) -0.0073(16) 0.0036(12) -0.0016(12)
O4 0.110(2) 0.204(5) 0.0529(14) -0.035(3) 0.0366(15) -0.014(2)
O5 0.113(2) 0.156(3) 0.0384(11) -0.020(2) -0.0137(13) -0.0094(16)
C14 0.0449(12) 0.0469(13) 0.0407(12) -0.0061(11) -0.0091(9) -0.0048(11)
C15 0.0324(10) 0.0413(11) 0.0418(11) -0.0045(9) -0.0004(8) -0.0007(10)

loop_
_atom_type_symbol
_atom_type_description
_atom_type_scat_dispersion_real
_atom_type_scat_dispersion_imag
_atom_type_scat_source
C C 0.0181 0.0091 'International Tables Vol C Tables 4.2.6.8 and 6.1.1.4'
H H 0.0000 0.0000 'International Tables Vol C Tables 4.2.6.8 and 6.1.1.4'
N N 0.0311 0.0180 'International Tables Vol C Tables 4.2.6.8 and 6.1.1.4'
O O 0.0492 0.0322 'International Tables Vol C Tables 4.2.6.8 and 6.1.1.4'

loop_
_geom_angle_atom_site_label_1
_geom_angle_atom_site_label_2
_geom_angle_atom_site_label_3
_geom_angle
O2 C1 O1 126.32(19)
O2 C1 C2 117.41(18)
O1 C1 C2 116.27(18)
N1 C2 C1 109.47(16)
N1 C2 C3 110.79(16)
C1 C2 C3 111.64(16)
N1 C2 H2 108.3
C1 C2 H2 108.3
C3 C2 H2 108.3
C2 N1 H1A 109.5
C2 N1 H1B 109.5
H1A N1 H1B 109.5
C2 N1 H1C 109.5
H1A N1 H1C 109.5
H1B N1 H1C 109.5
C4 C3 C2 114.30(17)
C4 C3 H3A 108.7
C2 C3 H3A 108.7
C4 C3 H3B 108.7
C2 C3 H3B 108.7
H3A C3 H3B 107.6
C9 C4 C5 118.8(2)
C9 C4 C3 121.02(19)
C5 C4 C3 120.1(2)
C6 C5 C4 120.5(2)
C6 C5 H5 119.8
C4 C5 H5 119.8
C7 C6 C5 120.4(2)
C7 C6 H6 119.8
C5 C6 H6 119.8
C6 C7 C8 119.5(2)
C6 C7 H7 120.3
C8 C7 H7 120.3
C7 C8 C9 120.4(2)
C7 C8 H8 119.8
C9 C8 H8 119.8
C4 C9 C8 120.4(2)
C4 C9 H9 119.8
C8 C9 H9 119.8
C10 O3 H3 109.5
O3 C10 C11 121.4(2)
O3 C10 C15 117.6(2)
C11 C10 C15 121.0(2)
C10 C11 C12 119.3(2)
C10 C11 H11 120.4
C12 C11 H11 120.4
C13 C12 C11 119.1(2)
C13 C12 H12 120.4
C11 C12 H12 120.4
C12 C13 C14 122.3(2)
C12 C13 N2 118.1(2)
C14 C13 N2 119.6(2)
O4 N2 O5 123.1(3)
O4 N2 C13 118.2(3)
O5 N2 C13 118.7(3)
C13 C14 C15 118.6(2)
C13 C14 H14 120.7
C15 C14 H14 120.7
C14 C15 C10 119.6(2)
C14 C15 H15 120.2
C10 C15 H15 120.2

loop_
_geom_bond_atom_site_label_1
_geom_bond_atom_site_label_2
_geom_bond_distance
O1 C1 1.257(3)
O2 C1 1.247(3)
C1 C2 1.533(2)
C2 N1 1.494(3)
C2 C3 1.538(3)
C2 H2 0.9800
N1 H1A 0.8900
N1 H1B 0.8900
N1 H1C 0.8900
C3 C4 1.513(3)
C3 H3A 0.9700
C3 H3B 0.9700
C4 C9 1.385(3)
C4 C5 1.392(3)
C5 C6 1.383(3)
C5 H5 0.9300
C6 C7 1.379(4)
C6 H6 0.9300
C7 C8 1.381(4)
C7 H7 0.9300
C8 C9 1.387(3)
C8 H8 0.9300
C9 H9 0.9300
O3 C10 1.364(3)
O3 H3 0.8200
C10 C11 1.382(3)
C10 C15 1.393(3)
C11 C12 1.383(3)
C11 H11 0.9300
C12 C13 1.377(4)
C12 H12 0.9300
C13 C14 1.379(4)
C13 N2 1.461(3)
N2 O4 1.202(4)
N2 O5 1.211(4)
C14 C15 1.380(3)
C14 H14 0.9300
C15 H15 0.9300

loop_
_geom_hbond_atom_site_label_D
_geom_hbond_atom_site_label_H
_geom_hbond_atom_site_label_A
_geom_hbond_site_symmetry_A
_geom_hbond_distance_DH
_geom_hbond_distance_HA
_geom_hbond_distance_DA
_geom_hbond_angle_DHA
N1 H1A O1 2_546 0.89 2.00 2.887(2) 172
N1 H1B O1 1_655 0.89 1.96 2.838(2) 170
N1 H1C O3 . 0.89 2.29 2.919(3) 128
O3 H3 O2 1_655 0.82 1.87 2.678(3) 171

loop_
_geom_torsion_atom_site_label_1
_geom_torsion_atom_site_label_2
_geom_torsion_atom_site_label_3
_geom_torsion_atom_site_label_4
_geom_torsion
O2 C1 C2 N1 -13.2(2)
O1 C1 C2 N1 166.64(17)
O2 C1 C2 C3 109.9(2)
O1 C1 C2 C3 -70.3(2)
N1 C2 C3 C4 67.5(2)
C1 C2 C3 C4 -54.8(2)
C2 C3 C4 C9 -85.6(2)
C2 C3 C4 C5 95.9(2)
C9 C4 C5 C6 -0.2(3)
C3 C4 C5 C6 178.3(2)
C4 C5 C6 C7 -0.2(4)
C5 C6 C7 C8 0.7(4)
C6 C7 C8 C9 -0.7(4)
C5 C4 C9 C8 0.2(3)
C3 C4 C9 C8 -178.4(2)
C7 C8 C9 C4 0.3(3)
O3 C10 C11 C12 178.5(2)
C15 C10 C11 C12 -1.7(4)
C10 C11 C12 C13 1.4(4)
C11 C12 C13 C14 -0.4(4)
C11 C12 C13 N2 -179.4(3)
C12 C13 N2 O4 13.3(5)
C14 C13 N2 O4 -165.8(4)
C12 C13 N2 O5 -167.3(4)
C14 C13 N2 O5 13.6(5)
C12 C13 C14 C15 -0.5(4)
N2 C13 C14 C15 178.6(3)
C13 C14 C15 C10 0.2(4)
O3 C10 C15 C14 -179.3(2)
C11 C10 C15 C14 0.8(4)

loop_
_cod_related_entry_id
_cod_related_entry_database
_cod_related_entry_code
1 ChemSpider 21180760
